data_2017667
loop_
_publ_author_name
'Portalone, Gustavo'

_publ_section_title
;
 Supramolecular association in proton-transfer adducts containing
 benzamidinium cations. I. Four molecular salts with uracil derivatives
;
_journal_coeditor_code FN3053
_journal_issue 6
_journal_name_full 'Acta Crystallographica Section C'
_journal_page_first o295
_journal_page_last o301
_journal_paper_doi 10.1107/S0108270110016252
_journal_volume 66
_journal_year 2010
_chemical_formula_iupac 'C7 H9 N2 + , C5 H3 N2 O4 - , 3H2 O'
_chemical_formula_moiety 'C7 H9 N2 + , C5 H3 N2 O4 - , 3H2 O'
_chemical_formula_sum 'C12 H18 N4 O7'
_chemical_formula_weight 330.30
_chemical_name_common
;
benzamidinium isoorotate trihydrate
;
_chemical_name_systematic
;
benzamidinium 2,4-dioxo-1,2,3,4-tetrahydropyrimidine-5-carboxylate trihydrate
;
_space_group_IT_number 14
_symmetry_cell_setting monoclinic
_symmetry_space_group_name_Hall '-P 2yn'
_symmetry_space_group_name_H-M 'P 1 21/n 1'
_atom_sites_solution_hydrogens geom
_atom_sites_solution_primary direct
_atom_sites_solution_secondary difmap
_audit_creation_method SHELXL97
_cell_angle_alpha 90.00
_cell_angle_beta 96.221(2)
_cell_angle_gamma 90.00
_cell_formula_units_Z 4
_cell_length_a 11.3562(2)
_cell_length_b 6.04020(10)
_cell_length_c 22.3763(4)
_cell_measurement_reflns_used 39574
_cell_measurement_temperature 298(2)
_cell_measurement_theta_max 32.5607
_cell_measurement_theta_min 2.6837
_cell_volume 1525.84(5)
_computing_cell_refinement 'CrysAlis RED (Oxford Diffraction, 2006)'
_computing_data_collection 'CrysAlis CCD (Oxford Diffraction, 2006)'
_computing_data_reduction 'CrysAlis RED (Oxford Diffraction, 2006)'
_computing_molecular_graphics 'ORTEP-3 (Farrugia, 1997)'
_computing_publication_material 'WinGX (Farrugia, 1999)'
_computing_structure_refinement 'SHELXL97 (Sheldrick, 2008)'
_computing_structure_solution 'SIR97 (Altomare <i>et al.</i>,  1999)'
_diffrn_ambient_temperature 298(2)
_diffrn_detector_area_resol_mean 16.0696
_diffrn_measured_fraction_theta_full 0.997
_diffrn_measured_fraction_theta_max 0.997
_diffrn_measurement_device_type 'Oxford Xcalibur S CCD area-detector'
_diffrn_measurement_method '\w and \f'
_diffrn_radiation_monochromator graphite
_diffrn_radiation_source 'Enhance (Mo) X-ray source'
_diffrn_radiation_type MoK\a
_diffrn_radiation_wavelength 0.71070
_diffrn_reflns_av_R_equivalents 0.0733
_diffrn_reflns_av_sigmaI/netI 0.0380
_diffrn_reflns_limit_h_max 16
_diffrn_reflns_limit_h_min -16
_diffrn_reflns_limit_k_max 8
_diffrn_reflns_limit_k_min -9
_diffrn_reflns_limit_l_max 33
_diffrn_reflns_limit_l_min -33
_diffrn_reflns_number 218566
_diffrn_reflns_theta_full 32.00
_diffrn_reflns_theta_max 32.00
_diffrn_reflns_theta_min 3.12
_exptl_absorpt_coefficient_mu 0.119
_exptl_absorpt_correction_T_max 0.990021
_exptl_absorpt_correction_T_min 0.918007
_exptl_absorpt_correction_type multi-scan
_exptl_absorpt_process_details
;
[CrysAlis RED (Oxford Diffraction, 2006); empirical absorption
correction
using spherical harmonics implemented in the SCALE3 ABSPACK scaling algorithm]
;
_exptl_crystal_colour colourless
_exptl_crystal_density_diffrn 1.438
_exptl_crystal_density_method 'not measured'
_exptl_crystal_description tablet
_exptl_crystal_F_000 696
_exptl_crystal_size_max 0.18
_exptl_crystal_size_mid 0.14
_exptl_crystal_size_min 0.09
_refine_diff_density_max 0.360
_refine_diff_density_min -0.254
_refine_ls_extinction_method none
_refine_ls_goodness_of_fit_ref 1.238
_refine_ls_hydrogen_treatment mixed
_refine_ls_matrix_type full
_refine_ls_number_parameters 256
_refine_ls_number_reflns 5260
_refine_ls_number_restraints 0
_refine_ls_restrained_S_all 1.238
_refine_ls_R_factor_all 0.1346
_refine_ls_R_factor_gt 0.0865
_refine_ls_shift/su_max 0.000
_refine_ls_shift/su_mean 0.000
_refine_ls_structure_factor_coef Fsqd
_refine_ls_weighting_details 'calc w = 1/[\s^2^(Fo^2^)+(0.0799P)^2^+0.1594P] where P=(Fo^2^+2Fc^2^)/3'
_refine_ls_weighting_scheme calc
_refine_ls_wR_factor_gt 0.1671
_refine_ls_wR_factor_ref 0.1856
_reflns_number_gt 3884
_reflns_number_total 5260
_reflns_threshold_expression I>2\s(I)
_cod_data_source_file fn3053.cif
_cod_data_source_block II
_cod_original_sg_symbol_H-M 'P 21/n'
_cod_database_code 2017667
_cod_database_fobs_code 2017667

loop_
_symmetry_equiv_pos_as_xyz
'x, y, z'
'-x+1/2, y+1/2, -z+1/2'
'-x, -y, -z'
'x-1/2, -y-1/2, z-1/2'

loop_
_atom_site_type_symbol
_atom_site_label
_atom_site_fract_x
_atom_site_fract_y
_atom_site_fract_z
_atom_site_U_iso_or_equiv
_atom_site_adp_type
_atom_site_calc_flag
_atom_site_refinement_flags
_atom_site_occupancy
_atom_site_disorder_assembly
_atom_site_disorder_group
O O1 0.26236(11) 1.4201(2) -0.03821(6) 0.0409(3) Uani d . 1 . .
O O2 0.43826(10) 0.8013(2) 0.04372(6) 0.0398(3) Uani d . 1 . .
O O3 0.29919(13) 0.5324(3) 0.11227(8) 0.0589(5) Uani d . 1 . .
O O4 0.12458(11) 0.6721(2) 0.12812(6) 0.0427(4) Uani d . 1 . .
N N1 0.15370(12) 1.1941(3) 0.01643(7) 0.0358(4) Uani d . 1 . .
H H1 0.094(2) 1.297(4) 0.0115(11) 0.060(7) Uiso d . 1 . .
C C2 0.25451(14) 1.2515(3) -0.00842(8) 0.0308(4) Uani d . 1 . .
N N3 0.34525(12) 1.1024(3) 0.00255(7) 0.0309(3) Uani d . 1 . .
H H3 0.410(2) 1.136(4) -0.0146(11) 0.053(7) Uiso d . 1 . .
C C4 0.34696(13) 0.9121(3) 0.03751(7) 0.0273(3) Uani d . 1 . .
C C5 0.23792(13) 0.8678(3) 0.06406(7) 0.0282(4) Uani d . 1 . .
C C6 0.14801(14) 1.0140(3) 0.05187(8) 0.0319(4) Uani d . 1 . .
H H6 0.0751 0.9878 0.0697 0.038 Uiso calc R 1 . .
C C7 0.22149(15) 0.6745(3) 0.10440(8) 0.0330(4) Uani d . 1 . .
N N4 0.53366(15) 0.3845(3) 0.09913(8) 0.0374(4) Uani d . 1 . .
H H4A 0.470(2) 0.479(4) 0.0904(12) 0.060(7) Uiso d . 1 . .
H H4B 0.592(2) 0.408(4) 0.0797(11) 0.055(7) Uiso d . 1 . .
N N5 0.43814(15) 0.1995(3) 0.16819(8) 0.0418(4) Uani d . 1 . .
H H5A 0.376(2) 0.293(4) 0.1573(12) 0.060(7) Uiso d . 1 . .
H H5B 0.442(2) 0.101(4) 0.1975(11) 0.049(6) Uiso d . 1 . .
C C8 0.63617(15) 0.0799(3) 0.15370(7) 0.0298(4) Uani d . 1 . .
C C9 0.62272(17) -0.1276(3) 0.17948(9) 0.0375(4) Uani d . 1 . .
H H9 0.5449 -0.1784 0.1874 0.045 Uiso calc R 1 . .
C C10 0.7211(2) -0.2612(3) 0.19376(9) 0.0441(5) Uani d . 1 . .
H H10 0.7119 -0.4045 0.2122 0.053 Uiso calc R 1 . .
C C11 0.83168(19) -0.1922(4) 0.18196(10) 0.0491(5) Uani d . 1 . .
H H11 0.8999 -0.2874 0.1916 0.059 Uiso calc R 1 . .
C C12 0.84547(19) 0.0126(4) 0.15639(11) 0.0500(6) Uani d . 1 . .
H H12 0.9236 0.0613 0.1483 0.060 Uiso calc R 1 . .
C C13 0.74854(17) 0.1489(3) 0.14223(9) 0.0397(4) Uani d . 1 . .
H H13 0.7589 0.2928 0.1243 0.048 Uiso calc R 1 . .
C C14 0.53215(15) 0.2267(3) 0.13968(8) 0.0294(4) Uani d . 1 . .
O O5 -0.03586(15) 0.3885(3) 0.06362(8) 0.0550(5) Uani d . 1 . .
H H51 0.003(3) 0.499(6) 0.0845(17) 0.110(14) Uiso d . 1 . .
H H52 -0.102(3) 0.447(5) 0.0593(13) 0.068(8) Uiso d . 1 . .
O O6 0.1476(2) 0.9933(3) 0.22115(11) 0.0669(5) Uani d . 1 . .
H H61 0.135(3) 0.901(6) 0.1891(16) 0.089(11) Uiso d . 1 . .
H H62 0.217(4) 0.975(6) 0.2296(18) 0.100(14) Uiso d . 1 . .
O O7 0.10895(17) 0.4328(3) 0.23105(8) 0.0546(4) Uani d . 1 . .
H H71 0.114(3) 0.497(5) 0.1971(15) 0.075(9) Uiso d . 1 . .
H H72 0.112(2) 0.297(5) 0.2232(12) 0.064(8) Uiso d . 1 . .

loop_
_atom_site_aniso_label
_atom_site_aniso_U_11
_atom_site_aniso_U_22
_atom_site_aniso_U_33
_atom_site_aniso_U_12
_atom_site_aniso_U_13
_atom_site_aniso_U_23
O1 0.0303(6) 0.0438(8) 0.0495(8) 0.0085(6) 0.0085(6) 0.0170(6)
O2 0.0232(6) 0.0444(8) 0.0540(8) 0.0114(5) 0.0140(5) 0.0152(6)
O3 0.0446(8) 0.0600(10) 0.0766(11) 0.0222(7) 0.0274(8) 0.0358(9)
O4 0.0325(7) 0.0471(8) 0.0515(8) 0.0008(6) 0.0179(6) 0.0099(7)
N1 0.0206(6) 0.0400(9) 0.0480(9) 0.0094(6) 0.0089(6) 0.0092(7)
C2 0.0218(7) 0.0383(10) 0.0321(8) 0.0050(7) 0.0023(6) 0.0033(8)
N3 0.0193(6) 0.0385(8) 0.0362(8) 0.0061(6) 0.0094(5) 0.0073(6)
C4 0.0208(7) 0.0327(9) 0.0290(8) 0.0038(6) 0.0050(6) 0.0012(7)
C5 0.0213(7) 0.0341(9) 0.0297(8) 0.0026(6) 0.0059(6) 0.0014(7)
C6 0.0196(7) 0.0398(10) 0.0373(9) 0.0019(7) 0.0080(6) 0.0007(8)
C7 0.0270(8) 0.0369(10) 0.0363(9) 0.0012(7) 0.0081(7) 0.0034(8)
N4 0.0314(8) 0.0395(9) 0.0423(9) 0.0067(7) 0.0087(7) 0.0120(7)
N5 0.0357(8) 0.0451(10) 0.0472(10) 0.0126(8) 0.0160(7) 0.0149(8)
C8 0.0310(8) 0.0320(9) 0.0265(8) 0.0052(7) 0.0035(6) -0.0002(7)
C9 0.0387(10) 0.0330(10) 0.0411(10) 0.0031(8) 0.0059(8) -0.0001(8)
C10 0.0555(12) 0.0333(10) 0.0435(11) 0.0112(9) 0.0047(9) 0.0042(9)
C11 0.0431(11) 0.0559(14) 0.0479(12) 0.0210(10) 0.0025(9) 0.0027(10)
C12 0.0332(10) 0.0613(15) 0.0570(13) 0.0089(9) 0.0111(9) 0.0088(11)
C13 0.0342(9) 0.0418(11) 0.0441(10) 0.0046(8) 0.0092(8) 0.0100(9)
C14 0.0300(8) 0.0292(9) 0.0290(8) 0.0013(7) 0.0032(6) -0.0017(7)
O5 0.0299(7) 0.0686(11) 0.0675(11) 0.0133(8) 0.0103(7) -0.0014(9)
O6 0.0718(14) 0.0477(11) 0.0797(14) 0.0075(9) 0.0012(11) -0.0127(10)
O7 0.0850(13) 0.0365(9) 0.0458(9) 0.0018(8) 0.0235(8) -0.0025(7)

loop_
_atom_type_symbol
_atom_type_description
_atom_type_scat_dispersion_real
_atom_type_scat_dispersion_imag
_atom_type_scat_source
C C 0.0033 0.0016 'International Tables Vol C Tables 4.2.6.8 and 6.1.1.4'
N N 0.0061 0.0033 'International Tables Vol C Tables 4.2.6.8 and 6.1.1.4'
O O 0.0106 0.0060 'International Tables Vol C Tables 4.2.6.8 and 6.1.1.4'
H H 0.0000 0.0000 'International Tables Vol C Tables 4.2.6.8 and 6.1.1.4'

loop_
_geom_angle_atom_site_label_1
_geom_angle_atom_site_label_2
_geom_angle_atom_site_label_3
_geom_angle_site_symmetry_1
_geom_angle_site_symmetry_3
_geom_angle
_geom_angle_publ_flag
C6 N1 C2 . . 122.46(14) ?
C6 N1 H1 . . 122.1(16) ?
C2 N1 H1 . . 114.9(16) ?
O1 C2 N1 . . 122.97(15) ?
O1 C2 N3 . . 123.09(15) ?
N1 C2 N3 . . 113.94(16) ?
C2 N3 C4 . . 127.51(14) ?
C2 N3 H3 . . 114.6(15) ?
C4 N3 H3 . . 117.9(15) ?
O2 C4 N3 . . 118.31(14) ?
O2 C4 C5 . . 126.76(16) ?
N3 C4 C5 . . 114.93(13) ?
C6 C5 C4 . . 117.00(15) ?
C6 C5 C7 . . 119.23(14) ?
C4 C5 C7 . . 123.76(14) ?
N1 C6 C5 . . 124.03(15) ?
N1 C6 H6 . . 118.0 ?
C5 C6 H6 . . 118.0 ?
O3 C7 O4 . . 124.90(17) ?
O3 C7 C5 . . 119.68(15) ?
O4 C7 C5 . . 115.42(15) ?
C14 N4 H4A . . 121.6(16) ?
C14 N4 H4B . . 123.2(17) ?
H4A N4 H4B . . 115(2) ?
C14 N5 H5A . . 115.9(16) ?
C14 N5 H5B . . 118.0(15) ?
H5A N5 H5B . . 126(2) ?
C13 C8 C9 . . 119.25(16) ?
C13 C8 C14 . . 120.47(16) ?
C9 C8 C14 . . 120.27(15) ?
C10 C9 C8 . . 119.76(18) ?
C10 C9 H9 . . 120.1 ?
C8 C9 H9 . . 120.1 ?
C11 C10 C9 . . 120.6(2) ?
C11 C10 H10 . . 119.7 ?
C9 C10 H10 . . 119.7 ?
C10 C11 C12 . . 119.90(19) ?
C10 C11 H11 . . 120.0 ?
C12 C11 H11 . . 120.0 ?
C11 C12 C13 . . 120.4(2) ?
C11 C12 H12 . . 119.8 ?
C13 C12 H12 . . 119.8 ?
C12 C13 C8 . . 120.12(19) ?
C12 C13 H13 . . 119.9 ?
C8 C13 H13 . . 119.9 ?
N5 C14 N4 . . 119.82(17) ?
N5 C14 C8 . . 119.61(16) ?
N4 C14 C8 . . 120.57(16) ?
H51 O5 H52 . . 98(3) ?
H61 O6 H62 . . 100(3) ?
H71 O7 H72 . . 104(3) ?

loop_
_geom_bond_atom_site_label_1
_geom_bond_atom_site_label_2
_geom_bond_site_symmetry_2
_geom_bond_distance
_geom_bond_publ_flag
O1 C2 . 1.225(2) ?
O2 C4 . 1.2293(19) ?
O3 C7 . 1.230(2) ?
O4 C7 . 1.273(2) ?
N1 C6 . 1.352(2) ?
N1 C2 . 1.370(2) ?
N1 H1 . 0.92(3) ?
C2 N3 . 1.371(2) ?
N3 C4 . 1.389(2) ?
N3 H3 . 0.89(3) ?
C4 C5 . 1.455(2) ?
C5 C6 . 1.355(2) ?
C5 C7 . 1.500(2) ?
C6 H6 . 0.9700 ?
N4 C14 . 1.318(2) ?
N4 H4A . 0.92(3) ?
N4 H4B . 0.84(3) ?
N5 C14 . 1.312(2) ?
N5 H5A . 0.92(3) ?
N5 H5B . 0.88(3) ?
C8 C13 . 1.393(3) ?
C8 C9 . 1.395(3) ?
C8 C14 . 1.483(2) ?
C9 C10 . 1.387(3) ?
C9 H9 . 0.9700 ?
C10 C11 . 1.376(3) ?
C10 H10 . 0.9700 ?
C11 C12 . 1.379(3) ?
C11 H11 . 0.9700 ?
C12 C13 . 1.384(3) ?
C12 H12 . 0.9700 ?
C13 H13 . 0.9700 ?
O5 H51 . 0.90(4) ?
O5 H52 . 0.83(3) ?
O6 H61 . 0.91(4) ?
O6 H62 . 0.80(4) ?
O7 H71 . 0.86(3) ?
O7 H72 . 0.84(3) ?

loop_
_geom_hbond_atom_site_label_D
_geom_hbond_atom_site_label_H
_geom_hbond_atom_site_label_A
_geom_hbond_site_symmetry_A
_geom_hbond_distance_DH
_geom_hbond_distance_HA
_geom_hbond_distance_DA
_geom_hbond_angle_DHA
N1 H1 O5 1_565 0.92(3) 2.05(3) 2.760(2) 133(2)
N3 H3 O2 3_675 0.89(3) 1.95(3) 2.8296(18) 174(2)
N4 H4A O2 . 0.92(3) 2.22(3) 2.959(2) 136(2)
N4 H4A O3 . 0.92(3) 2.08(3) 2.854(2) 141(2)
N4 H4B O1 3_675 0.84(3) 2.24(3) 3.050(2) 162(2)
N5 H5A O3 . 0.92(3) 1.92(3) 2.770(2) 154(2)
N5 H5B O7 2_545 0.88(3) 2.03(3) 2.868(2) 158(2)
O5 H51 O4 . 0.90(4) 1.91(4) 2.787(2) 163(3)
O5 H52 O1 3_575 0.83(3) 2.00(3) 2.821(2) 173(3)
O6 H61 O4 . 0.91(4) 1.94(4) 2.837(3) 171(3)
O6 H62 O7 2 0.80(4) 2.09(4) 2.878(3) 169(4)
O7 H71 O4 . 0.86(3) 1.89(3) 2.741(2) 173(3)
O7 H72 O6 1_545 0.84(3) 1.88(3) 2.704(3) 166(3)

loop_
_geom_torsion_atom_site_label_1
_geom_torsion_atom_site_label_2
_geom_torsion_atom_site_label_3
_geom_torsion_atom_site_label_4
_geom_torsion_site_symmetry_1
_geom_torsion_site_symmetry_2
_geom_torsion_site_symmetry_3
_geom_torsion_site_symmetry_4
_geom_torsion
_geom_torsion_publ_flag
C6 N1 C2 O1 . . . . -176.40(18) ?
C6 N1 C2 N3 . . . . 4.2(3) ?
O1 C2 N3 C4 . . . . 177.21(17) ?
N1 C2 N3 C4 . . . . -3.4(3) ?
C2 N3 C4 O2 . . . . -177.76(17) ?
C2 N3 C4 C5 . . . . 1.3(3) ?
O2 C4 C5 C6 . . . . 179.15(18) ?
N3 C4 C5 C6 . . . . 0.2(2) ?
O2 C4 C5 C7 . . . . 0.4(3) ?
N3 C4 C5 C7 . . . . -178.60(16) ?
C2 N1 C6 C5 . . . . -3.2(3) ?
C4 C5 C6 N1 . . . . 0.8(3) ?
C7 C5 C6 N1 . . . . 179.63(17) ?
C6 C5 C7 O3 . . . . 174.78(19) ?
C4 C5 C7 O3 . . . . -6.5(3) ?
C6 C5 C7 O4 . . . . -5.0(3) ?
C4 C5 C7 O4 . . . . 173.72(16) ?
C13 C8 C9 C10 . . . . 0.6(3) ?
C14 C8 C9 C10 . . . . -178.41(18) ?
C8 C9 C10 C11 . . . . -0.9(3) ?
C9 C10 C11 C12 . . . . 0.8(3) ?
C10 C11 C12 C13 . . . . -0.3(4) ?
C11 C12 C13 C8 . . . . 0.0(3) ?
C9 C8 C13 C12 . . . . -0.1(3) ?
C14 C8 C13 C12 . . . . 178.89(19) ?
C13 C8 C14 N5 . . . . -156.43(19) ?
C9 C8 C14 N5 . . . . 22.5(3) ?
C13 C8 C14 N4 . . . . 23.2(3) ?
C9 C8 C14 N4 . . . . -157.83(17) ?

loop_
_cod_related_entry_id
_cod_related_entry_database
_cod_related_entry_code
1 ChemSpider 30654241
